data_1560417
loop_
_publ_author_name
'Zhang, Xiaolei'
'Chen, Chen'
'Liu, Xiaoli'
'Gao, Peng'
'Hu, Ming'

_publ_section_title
;
 Series of chiral interpenetrating 3d--4f heterometallic MOFs: Luminescent
 sensors and magnetic properties
;
_journal_name_full 'Journal of Solid State Chemistry'
_journal_page_first 360
_journal_page_last 366
_journal_paper_doi 10.1016/j.jssc.2017.06.020
_journal_volume 253
_journal_year 2017
_chemical_formula_sum 'C24 H16 N3 O9 Tm Zn'
_chemical_formula_weight 724.72
_space_group_IT_number 78
_space_group_name_Hall 'P 4cw'
_space_group_name_H-M_alt 'P 43'
_symmetry_cell_setting tetragonal
_symmetry_space_group_name_H-M 'P 43'
_atom_sites_solution_hydrogens geom
_atom_sites_solution_primary direct
_atom_sites_solution_secondary difmap
_cell_angle_alpha 90.00
_cell_angle_beta 90.00
_cell_angle_gamma 90.00
_cell_formula_units_Z 4
_cell_length_a 12.2125(4)
_cell_length_b 12.2125(4)
_cell_length_c 15.0593(6)
_cell_measurement_temperature 293(2)
_cell_measurement_theta_max 69.9370
_cell_measurement_theta_min 3.5860
_cell_volume 2246.02(14)
_computing_structure_refinement 'SHELXL-97 (Sheldrick, 1997)'
_computing_structure_solution 'SHELXS-97 (Sheldrick, 1990)'
_diffrn_ambient_temperature 293(2)
_diffrn_measured_fraction_theta_full 1.000
_diffrn_measured_fraction_theta_max 1.000
_diffrn_measurement_device_type 'Xcalibur, Eos, Gemini'
_diffrn_radiation_monochromator graphite
_diffrn_radiation_source 'fine-focus sealed tube'
_diffrn_radiation_type CuK\a
_diffrn_radiation_wavelength 1.54184
_diffrn_reflns_av_R_equivalents 0.0812
_diffrn_reflns_av_sigmaI/netI 0.0819
_diffrn_reflns_limit_h_max 14
_diffrn_reflns_limit_h_min -14
_diffrn_reflns_limit_k_max 14
_diffrn_reflns_limit_k_min -14
_diffrn_reflns_limit_l_max 18
_diffrn_reflns_limit_l_min -15
_diffrn_reflns_number 14174
_diffrn_reflns_theta_full 67.23
_diffrn_reflns_theta_max 67.23
_diffrn_reflns_theta_min 3.62
_exptl_absorpt_coefficient_mu 9.085
_exptl_absorpt_correction_T_max 1.00000
_exptl_absorpt_correction_T_min 0.24927
_exptl_absorpt_correction_type multi-scan
_exptl_crystal_colour yellow
_exptl_crystal_density_diffrn 2.149
_exptl_crystal_density_method 'not measured'
_exptl_crystal_description block
_exptl_crystal_F_000 1408
_refine_diff_density_max 2.308
_refine_diff_density_min -1.373
_refine_diff_density_rms 0.226
_refine_ls_abs_structure_details 'Flack H D (1983), Acta Cryst. A39, 876-881'
_refine_ls_abs_structure_Flack 0.00
_refine_ls_extinction_method none
_refine_ls_goodness_of_fit_ref 1.076
_refine_ls_hydrogen_treatment mixed
_refine_ls_matrix_type full
_refine_ls_number_parameters 343
_refine_ls_number_reflns 3765
_refine_ls_number_restraints 913
_refine_ls_restrained_S_all 0.968
_refine_ls_R_factor_all 0.1007
_refine_ls_R_factor_gt 0.0887
_refine_ls_shift/su_max 0.000
_refine_ls_shift/su_mean 0.000
_refine_ls_structure_factor_coef Fsqd
_refine_ls_weighting_details 'calc w=1/[\s^2^(Fo^2^)+(0.1491P)^2^+18.9252P] where P=(Fo^2^+2Fc^2^)/3'
_refine_ls_weighting_scheme calc
_refine_ls_wR_factor_gt 0.2262
_refine_ls_wR_factor_ref 0.2376
_reflns_number_gt 3202
_reflns_number_total 3765
_reflns_threshold_expression >2sigma(I)
_cod_data_source_file JSSC-2017-253-360.cif
_cod_data_source_block exp_6393
_cod_original_cell_volume 2246.03(14)
_cod_original_sg_symbol_H-M P43
_cod_database_code 1560417

loop_
_symmetry_equiv_pos_as_xyz
'x, y, z'
'-y, x, z+3/4'
'-x, -y, z+1/2'
'y, -x, z+1/4'

loop_
_atom_site_label
_atom_site_type_symbol
_atom_site_fract_x
_atom_site_fract_y
_atom_site_fract_z
_atom_site_U_iso_or_equiv
_atom_site_adp_type
_atom_site_occupancy
_atom_site_symmetry_multiplicity
_atom_site_calc_flag
_atom_site_refinement_flags
_atom_site_disorder_assembly
_atom_site_disorder_group
Tm1 Tm 0.47889(7) 0.44727(7) 0.01390(6) 0.0291(3) Uani 1 1 d U . .
Zn1 Zn -0.29911(17) -0.32444(18) 0.12973(15) 0.0291(5) Uani 1 1 d U . .
N1 N -0.1452(12) -0.4161(13) 0.1337(12) 0.038(3) Uani 1 1 d U . .
N2 N -0.1739(12) -0.2103(12) 0.1129(11) 0.036(2) Uani 1 1 d U . .
C100 C 0.0132(17) -0.1661(16) 0.0869(14) 0.042(3) Uani 1 1 d U . .
H100 H 0.0845 -0.1907 0.0787 0.051 Uiso 1 1 calc R . .
C99 C -0.1185(16) -0.0248(16) 0.0903(14) 0.043(3) Uani 1 1 d U . .
H99 H -0.1374 0.0487 0.0853 0.051 Uiso 1 1 calc R . .
N5 N -0.3819(12) -0.1695(13) 0.1290(12) 0.040(3) Uani 1 1 d U . .
O1 O 0.2953(11) 0.3755(11) 0.0447(9) 0.042(2) Uani 1 1 d U . .
O2 O 0.4218(10) 0.2508(10) 0.0236(10) 0.042(2) Uani 1 1 d U . .
O3 O 0.5311(9) 0.4054(9) 0.1539(8) 0.029(2) Uani 1 1 d U . .
O4 O 0.5860(10) 0.3735(10) 0.2901(8) 0.032(3) Uani 1 1 d U . .
O5 O 0.6643(11) 0.2838(10) 0.1738(9) 0.038(3) Uani 1 1 d U . .
O6 O 0.3992(9) 0.5716(9) 0.1177(8) 0.029(2) Uani 1 1 d U . .
O7 O 0.3800(10) 0.6105(10) -0.0211(8) 0.031(2) Uani 1 1 d U . .
O8 O 0.2896(10) 0.7125(10) 0.0770(8) 0.035(3) Uani 1 1 d U . .
O9 O 0.6390(11) 0.3289(11) -0.0027(9) 0.045(3) Uani 1 1 d U . .
H9B H 0.6862 0.3606 -0.0352 0.067 Uiso 1 1 d R . .
H9C H 0.6664 0.3166 0.0482 0.067 Uiso 1 1 d R . .
C1 C 0.5969(12) 0.3501(12) 0.2036(10) 0.018(2) Uani 1 1 d U . .
C2 C 0.3494(13) 0.6391(13) 0.0589(11) 0.024(3) Uani 1 1 d U . .
C3 C -0.1350(17) -0.5222(17) 0.1498(15) 0.044(3) Uani 1 1 d U . .
H3 H -0.1990 -0.5614 0.1602 0.053 Uiso 1 1 calc R . .
C4 C -0.0387(17) -0.5791(18) 0.1526(16) 0.051(4) Uani 1 1 d U . .
H4 H -0.0366 -0.6542 0.1628 0.061 Uiso 1 1 calc R . .
C5 C 0.0572(18) -0.5171(18) 0.1388(19) 0.050(4) Uani 1 1 d U . .
H5 H 0.1256 -0.5503 0.1428 0.060 Uiso 1 1 calc R . .
C6 C 0.0491(17) -0.4085(17) 0.1198(16) 0.047(3) Uani 1 1 d U . .
H6 H 0.1113 -0.3672 0.1075 0.057 Uiso 1 1 calc R . .
C7 C -0.0525(16) -0.3614(16) 0.1190(14) 0.041(3) Uani 1 1 d U . .
C8 C -0.0699(15) -0.2412(15) 0.1049(14) 0.038(3) Uani 1 1 d U . .
C9 C -0.0098(16) -0.0546(15) 0.0809(15) 0.041(3) Uani 1 1 d U . .
C10 C -0.2003(16) -0.1013(16) 0.1070(14) 0.042(3) Uani 1 1 d U . .
C11 C -0.3181(15) -0.0780(15) 0.1218(14) 0.039(3) Uani 1 1 d U . .
C12 C -0.3563(16) 0.0278(16) 0.1312(16) 0.045(3) Uani 1 1 d U . .
H12 H -0.3105 0.0879 0.1236 0.054 Uiso 1 1 calc R . .
C13 C -0.4657(17) 0.0404(17) 0.1524(17) 0.049(4) Uani 1 1 d U . .
H13 H -0.4942 0.1099 0.1626 0.059 Uiso 1 1 calc R . .
C14 C -0.5325(18) -0.0506(18) 0.1583(17) 0.048(4) Uani 1 1 d U . .
H14 H -0.6070 -0.0432 0.1694 0.057 Uiso 1 1 calc R . .
C15 C -0.4863(17) -0.1522(17) 0.1475(15) 0.044(3) Uani 1 1 d U . .
H15 H -0.5315 -0.2130 0.1537 0.053 Uiso 1 1 calc R . .
C16 C 0.0781(16) 0.0281(16) 0.0667(15) 0.042(3) Uani 1 1 d U . .
C17 C 0.0486(18) 0.1362(17) 0.0553(17) 0.051(3) Uani 1 1 d U . .
H17 H -0.0252 0.1543 0.0509 0.061 Uiso 1 1 calc R . .
C18 C 0.1277(18) 0.2196(17) 0.0502(16) 0.048(3) Uani 1 1 d U . .
H18 H 0.1072 0.2929 0.0486 0.058 Uiso 1 1 calc R . .
C19 C 0.2363(16) 0.1898(16) 0.0477(14) 0.041(3) Uani 1 1 d U . .
C20 C 0.2630(18) 0.0835(17) 0.0527(15) 0.046(3) Uani 1 1 d U . .
H20 H 0.3360 0.0626 0.0479 0.056 Uiso 1 1 calc R . .
C21 C 0.1834(17) 0.0047(17) 0.0650(16) 0.048(3) Uani 1 1 d U . .
H21 H 0.2049 -0.0678 0.0723 0.057 Uiso 1 1 calc R . .
C22 C 0.3263(16) 0.2797(15) 0.0374(14) 0.042(3) Uani 1 1 d U . .

loop_
_atom_site_aniso_label
_atom_site_aniso_U_11
_atom_site_aniso_U_22
_atom_site_aniso_U_33
_atom_site_aniso_U_23
_atom_site_aniso_U_13
_atom_site_aniso_U_12
Tm1 0.0303(5) 0.0304(5) 0.0266(5) 0.0011(4) -0.0006(4) -0.0018(4)
Zn1 0.0293(11) 0.0322(11) 0.0258(12) -0.0015(9) 0.0021(9) -0.0111(9)
N1 0.032(5) 0.038(5) 0.043(5) -0.003(5) 0.007(5) -0.006(4)
N2 0.034(5) 0.032(4) 0.041(5) 0.000(4) 0.003(4) -0.011(4)
C100 0.039(5) 0.037(5) 0.051(6) 0.000(5) 0.004(5) -0.010(5)
C99 0.041(5) 0.038(5) 0.049(6) 0.003(5) 0.003(5) -0.007(5)
N5 0.038(5) 0.036(5) 0.046(6) 0.006(5) -0.002(5) -0.004(5)
O1 0.045(5) 0.036(4) 0.044(5) -0.001(4) 0.006(4) -0.004(4)
O2 0.037(5) 0.045(5) 0.043(5) 0.001(5) 0.001(5) -0.004(4)
O3 0.032(4) 0.026(4) 0.030(5) 0.002(4) -0.001(4) 0.006(4)
O4 0.035(6) 0.033(5) 0.028(6) 0.002(4) -0.008(5) 0.004(5)
O5 0.042(7) 0.036(6) 0.035(7) -0.009(5) -0.003(5) 0.007(5)
O6 0.034(5) 0.027(5) 0.027(5) -0.002(4) 0.004(4) 0.001(4)
O7 0.040(5) 0.031(5) 0.022(5) -0.003(4) 0.012(4) -0.001(4)
O8 0.036(6) 0.040(7) 0.029(7) 0.001(5) 0.008(5) 0.012(5)
O9 0.054(7) 0.053(7) 0.028(7) -0.003(6) -0.001(6) -0.002(6)
C1 0.020(5) 0.020(5) 0.014(6) -0.001(5) 0.008(5) 0.005(5)
C2 0.030(6) 0.022(6) 0.021(6) 0.008(5) 0.002(5) -0.002(5)
C3 0.041(6) 0.037(6) 0.055(7) -0.004(6) 0.004(6) -0.010(5)
C4 0.048(7) 0.043(7) 0.062(8) -0.004(7) 0.004(7) -0.004(6)
C5 0.045(7) 0.041(7) 0.064(7) -0.006(6) 0.007(7) -0.005(6)
C6 0.040(6) 0.044(6) 0.058(6) -0.003(6) 0.010(6) -0.010(5)
C7 0.038(5) 0.036(5) 0.048(6) -0.008(5) 0.004(5) -0.008(5)
C8 0.035(5) 0.036(5) 0.043(5) -0.004(5) 0.005(4) -0.010(4)
C9 0.041(5) 0.035(5) 0.048(6) 0.001(5) 0.004(5) -0.006(5)
C10 0.042(5) 0.036(5) 0.048(5) 0.002(5) 0.002(5) -0.004(5)
C11 0.036(5) 0.038(5) 0.043(6) 0.002(5) 0.002(5) -0.004(5)
C12 0.040(6) 0.038(6) 0.055(6) 0.006(6) -0.001(6) -0.004(5)
C13 0.047(7) 0.039(7) 0.061(7) 0.007(6) 0.000(6) 0.002(6)
C14 0.042(7) 0.042(7) 0.060(8) 0.007(6) 0.001(7) 0.003(6)
C15 0.042(6) 0.040(6) 0.051(7) 0.005(6) -0.002(6) -0.009(5)
C16 0.040(5) 0.035(5) 0.049(6) 0.002(5) 0.002(5) -0.012(5)
C17 0.045(6) 0.044(6) 0.064(6) 0.003(6) 0.006(6) -0.011(6)
C18 0.046(6) 0.039(6) 0.060(6) 0.001(5) 0.005(5) -0.008(5)
C19 0.039(6) 0.037(6) 0.047(6) 0.002(5) -0.001(5) -0.007(5)
C20 0.044(6) 0.042(6) 0.053(6) 0.006(5) -0.003(5) -0.006(5)
C21 0.044(6) 0.040(6) 0.059(6) 0.002(6) 0.002(6) -0.006(5)
C22 0.045(6) 0.037(6) 0.044(7) 0.001(5) 0.004(6) -0.002(5)

loop_
_atom_type_symbol
_atom_type_description
_atom_type_scat_dispersion_real
_atom_type_scat_dispersion_imag
_atom_type_scat_source
C C 0.0181 0.0091 'International Tables Vol C Tables 4.2.6.8 and 6.1.1.4'
H H 0.0000 0.0000 'International Tables Vol C Tables 4.2.6.8 and 6.1.1.4'
N N 0.0311 0.0180 'International Tables Vol C Tables 4.2.6.8 and 6.1.1.4'
O O 0.0492 0.0322 'International Tables Vol C Tables 4.2.6.8 and 6.1.1.4'
Zn Zn -1.5491 0.6778 'International Tables Vol C Tables 4.2.6.8 and 6.1.1.4'
Tm Tm -8.0393 4.1821 'International Tables Vol C Tables 4.2.6.8 and 6.1.1.4'

loop_
_geom_angle_atom_site_label_1
_geom_angle_atom_site_label_2
_geom_angle_atom_site_label_3
_geom_angle
_geom_angle_site_symmetry_1
_geom_angle_site_symmetry_3
O3 Tm1 O6 152.5(4) . 2_654
O3 Tm1 O6 69.4(4) . .
O6 Tm1 O6 131.5(3) 2_654 .
O3 Tm1 O7 122.5(4) . .
O6 Tm1 O7 82.5(4) 2_654 .
O6 Tm1 O7 53.7(4) . .
O3 Tm1 O3 124.9(3) . 2_654
O6 Tm1 O3 67.5(4) 2_654 2_654
O6 Tm1 O3 114.8(4) . 2_654
O7 Tm1 O3 77.9(4) . 2_654
O3 Tm1 O9 74.7(4) . .
O6 Tm1 O9 88.1(4) 2_654 .
O6 Tm1 O9 140.3(4) . .
O7 Tm1 O9 151.0(4) . .
O3 Tm1 O9 73.2(4) 2_654 .
O3 Tm1 O1 90.0(5) . .
O6 Tm1 O1 81.3(4) 2_654 .
O6 Tm1 O1 74.4(4) . .
O7 Tm1 O1 83.0(4) . .
O3 Tm1 O1 145.0(5) 2_654 .
O9 Tm1 O1 122.6(4) . .
O3 Tm1 O2 78.9(5) . .
O6 Tm1 O2 75.1(4) 2_654 .
O6 Tm1 O2 117.3(4) . .
O7 Tm1 O2 132.2(4) . .
O3 Tm1 O2 127.7(4) 2_654 .
O9 Tm1 O2 70.2(4) . .
O1 Tm1 O2 52.5(4) . .
O3 Tm1 O4 78.6(4) . 2_654
O6 Tm1 O4 120.2(4) 2_654 2_654
O6 Tm1 O4 76.1(4) . 2_654
O7 Tm1 O4 80.5(4) . 2_654
O3 Tm1 O4 53.0(4) 2_654 2_654
O9 Tm1 O4 80.8(4) . 2_654
O1 Tm1 O4 150.5(4) . 2_654
O2 Tm1 O4 147.1(4) . 2_654
O3 Tm1 C22 84.5(5) . .
O6 Tm1 C22 76.2(5) 2_654 .
O6 Tm1 C22 96.4(5) . .
O7 Tm1 C22 107.6(5) . .
O3 Tm1 C22 142.3(5) 2_654 .
O9 Tm1 C22 96.5(5) . .
O1 Tm1 C22 26.2(5) . .
O2 Tm1 C22 26.3(5) . .
O4 Tm1 C22 163.1(5) 2_654 .
O3 Tm1 C2 96.8(4) . .
O6 Tm1 C2 106.0(4) 2_654 .
O6 Tm1 C2 27.5(4) . .
O7 Tm1 C2 26.4(4) . .
O3 Tm1 C2 97.9(4) 2_654 .
O9 Tm1 C2 159.3(5) . .
O1 Tm1 C2 75.3(4) . .
O2 Tm1 C2 127.4(4) . .
O4 Tm1 C2 79.0(4) 2_654 .
C22 Tm1 C2 101.4(5) . .
O3 Tm1 C1 103.3(4) . 2_654
O6 Tm1 C1 93.0(4) 2_654 2_654
O6 Tm1 C1 95.6(4) . 2_654
O7 Tm1 C1 76.7(4) . 2_654
O3 Tm1 C1 25.8(4) 2_654 2_654
O9 Tm1 C1 76.5(4) . 2_654
O1 Tm1 C1 159.5(4) . 2_654
O2 Tm1 C1 144.8(4) . 2_654
O4 Tm1 C1 27.2(4) 2_654 2_654
C22 Tm1 C1 167.5(5) . 2_654
C2 Tm1 C1 87.5(4) . 2_654
O4 Zn1 O7 94.0(5) 2_544 4_455
O4 Zn1 N2 129.0(6) 2_544 .
O7 Zn1 N2 137.0(6) 4_455 .
O4 Zn1 N5 105.7(6) 2_544 .
O7 Zn1 N5 92.5(6) 4_455 .
N2 Zn1 N5 75.8(6) . .
O4 Zn1 N1 97.6(6) 2_544 .
O7 Zn1 N1 106.4(6) 4_455 .
N2 Zn1 N1 73.4(6) . .
N5 Zn1 N1 148.9(5) . .
C3 N1 C7 116.2(17) . .
C3 N1 Zn1 125.9(13) . .
C7 N1 Zn1 118.0(13) . .
C8 N2 C10 119.6(15) . .
C8 N2 Zn1 121.4(12) . .
C10 N2 Zn1 118.9(12) . .
C9 C100 C8 120.6(19) . .
C9 C99 C10 122.1(18) . .
C15 N5 C11 115.9(17) . .
C15 N5 Zn1 126.4(13) . .
C11 N5 Zn1 116.9(12) . .
C22 O1 Tm1 92.4(12) . .
C22 O2 Tm1 90.0(11) . .
C1 O3 Tm1 146.7(10) . .
C1 O3 Tm1 99.9(9) . 4_565
Tm1 O3 Tm1 112.9(5) . 4_565
C1 O4 Zn1 121.0(10) . 4_655
C1 O4 Tm1 93.9(8) . 4_565
Zn1 O4 Tm1 145.0(6) 4_655 4_565
C2 O6 Tm1 151.7(10) . 4_565
C2 O6 Tm1 98.2(9) . .
Tm1 O6 Tm1 110.1(4) 4_565 .
C2 O7 Zn1 116.6(10) . 2_564
C2 O7 Tm1 99.4(9) . .
Zn1 O7 Tm1 143.7(6) 2_564 .
O5 C1 O3 123.0(15) . .
O5 C1 O4 123.9(15) . .
O3 C1 O4 113.0(12) . .
O5 C1 Tm1 174.9(12) . 4_565
O3 C1 Tm1 54.3(7) . 4_565
O4 C1 Tm1 58.9(7) . 4_565
O8 C2 O7 126.0(15) . .
O8 C2 O6 125.9(15) . .
O7 C2 O6 108.1(13) . .
O8 C2 Tm1 175.0(12) . .
O7 C2 Tm1 54.2(8) . .
O6 C2 Tm1 54.4(7) . .
N1 C3 C4 125.8(19) . .
C3 C4 C5 116(2) . .
C6 C5 C4 120(2) . .
C7 C6 C5 118.5(19) . .
N1 C7 C6 123.9(18) . .
N1 C7 C8 113.2(17) . .
C6 C7 C8 122.8(17) . .
N2 C8 C100 121.7(18) . .
N2 C8 C7 113.6(15) . .
C100 C8 C7 124.7(18) . .
C99 C9 C100 116.3(17) . .
C99 C9 C16 121.9(17) . .
C100 C9 C16 121.8(18) . .
N2 C10 C99 119.6(18) . .
N2 C10 C11 113.9(16) . .
C99 C10 C11 126.5(18) . .
N5 C11 C12 124.3(18) . .
N5 C11 C10 114.1(16) . .
C12 C11 C10 121.6(17) . .
C11 C12 C13 117.1(18) . .
C12 C13 C14 119.7(19) . .
C15 C14 C13 119(2) . .
N5 C15 C14 124.4(19) . .
C21 C16 C17 117.4(18) . .
C21 C16 C9 124.0(19) . .
C17 C16 C9 118.6(19) . .
C16 C17 C18 121(2) . .
C19 C18 C17 118(2) . .
C20 C19 C18 119.3(19) . .
C20 C19 C22 121.1(18) . .
C18 C19 C22 119.7(17) . .
C19 C20 C21 121(2) . .
C16 C21 C20 123(2) . .
O1 C22 O2 125.0(18) . .
O1 C22 C19 116.3(18) . .
O2 C22 C19 118.7(17) . .
O1 C22 Tm1 61.4(10) . .
O2 C22 Tm1 63.7(10) . .
C19 C22 Tm1 176.9(14) . .

loop_
_geom_bond_atom_site_label_1
_geom_bond_atom_site_label_2
_geom_bond_distance
_geom_bond_site_symmetry_2
Tm1 O3 2.261(12) .
Tm1 O6 2.360(12) 2_654
Tm1 O6 2.387(11) .
Tm1 O7 2.390(12) .
Tm1 O3 2.407(12) 2_654
Tm1 O9 2.444(14) .
Tm1 O1 2.451(13) .
Tm1 O2 2.502(12) .
Tm1 O4 2.505(12) 2_654
Tm1 C22 2.791(19) .
Tm1 C2 2.907(17) .
Tm1 C1 2.920(14) 2_654
Zn1 O4 1.960(12) 2_544
Zn1 O7 1.976(13) 4_455
Zn1 N2 2.084(14) .
Zn1 N5 2.146(16) .
Zn1 N1 2.188(16) .
N1 C3 1.32(3) .
N1 C7 1.33(2) .
N2 C8 1.33(2) .
N2 C10 1.37(2) .
C100 C9 1.39(3) .
C100 C8 1.39(3) .
C99 C9 1.38(3) .
C99 C10 1.39(3) .
N5 C15 1.32(3) .
N5 C11 1.37(2) .
O1 C22 1.23(2) .
O2 C22 1.24(2) .
O3 C1 1.29(2) .
O3 Tm1 2.407(12) 4_565
O4 C1 1.34(2) .
O4 Zn1 1.960(12) 4_655
O4 Tm1 2.505(12) 4_565
O5 C1 1.239(19) .
O6 C2 1.35(2) .
O6 Tm1 2.360(12) 4_565
O7 C2 1.31(2) .
O7 Zn1 1.976(13) 2_564
O8 C2 1.19(2) .
C1 Tm1 2.920(13) 4_565
C3 C4 1.37(3) .
C4 C5 1.41(3) .
C5 C6 1.36(3) .
C6 C7 1.37(3) .
C7 C8 1.50(3) .
C9 C16 1.49(2) .
C10 C11 1.48(3) .
C11 C12 1.38(3) .
C12 C13 1.38(3) .
C13 C14 1.38(3) .
C14 C15 1.37(3) .
C16 C21 1.32(3) .
C16 C17 1.38(3) .
C17 C18 1.41(3) .
C18 C19 1.38(3) .
C19 C20 1.34(3) .
C19 C22 1.56(3) .
C20 C21 1.38(3) .
